data_1577206
loop_
_publ_author_name
'Kloiber, Konstantin'
'Heinzmann, Tim'
'Lacombe, Beno\^it'
'Thielert, Philipp'
'Sellin, Malte'
'Schwandt, Tim'
'Richert, Sabine'
'Weber, Stefan'
'Krossing, Ingo'

_publ_section_title
;
 Using Xenon Difluoride and 2 Li[Al{OC(CF3)3}4] as an Oxidant: From
 Organoxenonium Intermediates to (Fluoro-)Biphenyl Radical Cations
;
_journal_name_full 'Chemical Science'
_journal_paper_doi 10.1039/D6SC01402J
_journal_year 2026
_chemical_formula_moiety 'C12 Al F28 O3, C6 F5 Xe'
_chemical_formula_sum 'C18 Al F33 O3 Xe'
_chemical_formula_weight 1049.46
_space_group_crystal_system orthorhombic
_space_group_IT_number 61
_space_group_name_Hall '-P 2ac 2ab'
_space_group_name_H-M_alt 'P b c a'
_atom_sites_solution_primary direct
_audit_creation_method
;FinalCif V113 by Daniel Kratzert, Freiburg 2023,
https://dkratzert.de/finalcif.html
;
_audit_update_record
;
2026-02-09 deposited with the CCDC.	2026-04-28 downloaded from the CCDC.
;
_cell_angle_alpha 90
_cell_angle_beta 90
_cell_angle_gamma 90
_cell_formula_units_Z 8
_cell_length_a 17.8570(18)
_cell_length_b 17.785(4)
_cell_length_c 18.0695(17)
_cell_measurement_reflns_used 9668
_cell_measurement_temperature 100(2)
_cell_measurement_theta_max 28.2085
_cell_measurement_theta_min 2.2905
_cell_volume 5738.6(15)
_computing_cell_refinement 'SAINT V8.40B'
_computing_data_collection 'Bruker BIS V6.2.15 Patch 4/2021-03-15 && APEX4 2022.1-1'
_computing_data_reduction 'SAINT V8.40B'
_computing_structure_refinement 'SHELXL-2018/3 (Sheldrick, 2018)'
_computing_structure_solution 'SHELXT 2018/2 (Sheldrick, 2018)'
_diffrn_ambient_environment N~2~
_diffrn_ambient_temperature 100(2)
_diffrn_detector CPAD
_diffrn_detector_area_resol_mean 7.41
_diffrn_detector_type 'Bruker PHOTON III'
_diffrn_measured_fraction_theta_full 0.999
_diffrn_measured_fraction_theta_max 0.998
_diffrn_measurement_device 'three-circle diffractometer'
_diffrn_measurement_device_type 'Bruker D8 VENTURE dual wavelength Mo/Cu'
_diffrn_measurement_method '\w and \f scans'
_diffrn_measurement_specimen_support 'MiTeGen micromount'
_diffrn_radiation_monochromator 'mirror optics'
_diffrn_radiation_probe x-ray
_diffrn_radiation_type MoK\a
_diffrn_radiation_wavelength 0.71073
_diffrn_reflns_av_R_equivalents 0.0524
_diffrn_reflns_av_unetI/netI 0.0119
_diffrn_reflns_Laue_measured_fraction_full 0.999
_diffrn_reflns_Laue_measured_fraction_max 0.998
_diffrn_reflns_limit_h_max 23
_diffrn_reflns_limit_h_min -23
_diffrn_reflns_limit_k_max 23
_diffrn_reflns_limit_k_min -23
_diffrn_reflns_limit_l_max 24
_diffrn_reflns_limit_l_min -24
_diffrn_reflns_number 201923
_diffrn_reflns_point_group_measured_fraction_full 0.999
_diffrn_reflns_point_group_measured_fraction_max 0.998
_diffrn_reflns_theta_full 25.242
_diffrn_reflns_theta_max 28.334
_diffrn_reflns_theta_min 1.970
_diffrn_source 'microfocus sealed X-ray tube'
_diffrn_source_current 1.4
_diffrn_source_type 'Incoatec I\ms'
_diffrn_source_voltage 50.0
_exptl_absorpt_coefficient_mu 1.474
_exptl_absorpt_correction_T_max 0.7457
_exptl_absorpt_correction_T_min 0.63
_exptl_absorpt_correction_type multi-scan
_exptl_absorpt_process_details
;SADABS-2016/2 - Bruker AXS area detector scaling and absorption correction:
Krause, L., Herbst-Irmer, R., Sheldrick G.M. & Stalke D., J. Appl. Cryst. 48
(2015) 3-10
;
_exptl_crystal_colour colourless
_exptl_crystal_density_diffrn 2.429
_exptl_crystal_description block
_exptl_crystal_F_000 3968
_exptl_crystal_recrystallization_method 'slow cooling of a saturated DCM solution'
_exptl_crystal_size_max 0.220
_exptl_crystal_size_mid 0.195
_exptl_crystal_size_min 0.173
_refine_diff_density_max 0.525
_refine_diff_density_min -0.578
_refine_diff_density_rms 0.058
_refine_ls_extinction_method none
_refine_ls_goodness_of_fit_ref 1.030
_refine_ls_hydrogen_treatment undef
_refine_ls_matrix_type full
_refine_ls_number_parameters 505
_refine_ls_number_reflns 7143
_refine_ls_number_restraints 1731
_refine_ls_restrained_S_all 0.933
_refine_ls_R_factor_all 0.0231
_refine_ls_R_factor_gt 0.0195
_refine_ls_shift/su_max 0.002
_refine_ls_shift/su_mean 0.000
_refine_ls_structure_factor_coef Fsqd
_refine_ls_weighting_details 'w=1/[\s^2^(Fo^2^)+(0.0208P)^2^+5.1217P] where P=(Fo^2^+2Fc^2^)/3'
_refine_ls_weighting_scheme calc
_refine_ls_wR_factor_gt 0.0474
_refine_ls_wR_factor_ref 0.0493
_reflns_Friedel_coverage 0.000
_reflns_number_gt 6443
_reflns_number_total 7143
_reflns_threshold_expression 'I > 2\s(I)'
_cod_data_source_file d6sc01402j2.cif
_cod_data_source_block pbca_a
_cod_original_cell_volume 5738.5(15)
_cod_database_code 1577206
_shelx_shelxl_version_number 2018/3
_shelx_space_group_comment
;
The symmetry employed for this shelxl refinement is uniquely defined
by the following loop, which should always be used as a source of
symmetry information in preference to the above space-group names.
They are only intended as comments.
;
_olex2_diffrn_ambient_temperature_device 'Oxford Cryostream 800'

loop_
_space_group_symop_operation_xyz
'x, y, z'
'-x+1/2, -y, z+1/2'
'-x, y+1/2, -z+1/2'
'x+1/2, -y+1/2, -z'
'-x, -y, -z'
'x-1/2, y, -z-1/2'
'x, -y-1/2, z-1/2'
'-x-1/2, y-1/2, z'

loop_
_atom_site_label
_atom_site_type_symbol
_atom_site_fract_x
_atom_site_fract_y
_atom_site_fract_z
_atom_site_U_iso_or_equiv
_atom_site_adp_type
_atom_site_occupancy
_atom_site_site_symmetry_order
_atom_site_calc_flag
_atom_site_refinement_flags_posn
_atom_site_refinement_flags_adp
_atom_site_refinement_flags_occupancy
_atom_site_disorder_assembly
_atom_site_disorder_group
Xe1 Xe 0.28882(2) 0.26621(2) 0.15616(2) 0.02318(4) Uani 1 1 d . . . . .
Al1 Al 0.40102(2) 0.39895(2) 0.27913(2) 0.01367(8) Uani 1 1 d . . . . .
F1 F 0.34226(5) 0.39233(6) 0.20546(5) 0.0240(2) Uani 1 1 d . . . . .
C1 C 0.23914(9) 0.16813(9) 0.11540(8) 0.0208(3) Uani 1 1 d . . . . .
C2 C 0.27589(9) 0.10021(10) 0.12298(9) 0.0230(3) Uani 1 1 d . . . . .
F2 F 0.34312(6) 0.09709(7) 0.15440(6) 0.0306(2) Uani 1 1 d . . . . .
F3 F 0.27459(6) -0.03068(6) 0.10524(6) 0.0318(2) Uani 1 1 d . . . . .
F4 F 0.13791(6) -0.02252(6) 0.04279(6) 0.0316(2) Uani 1 1 d . . . . .
F5 F 0.06690(5) 0.11115(6) 0.02881(6) 0.0294(2) Uani 1 1 d . . . . .
F6 F 0.13560(6) 0.23950(6) 0.07502(6) 0.0277(2) Uani 1 1 d . . . . .
C3 C 0.24124(10) 0.03561(10) 0.09793(9) 0.0234(3) Uani 1 1 d . . . . .
C4 C 0.17098(9) 0.03975(10) 0.06593(8) 0.0231(3) Uani 1 1 d . . . . .
C5 C 0.13482(9) 0.10811(10) 0.05854(8) 0.0223(3) Uani 1 1 d . . . . .
C6 C 0.16906(9) 0.17315(10) 0.08279(8) 0.0215(3) Uani 1 1 d . . . . .
O1_1 O 0.48990(6) 0.41582(6) 0.24769(6) 0.0202(2) Uani 1 1 d D U . . .
C1_1 C 0.54732(8) 0.39227(8) 0.20466(8) 0.0168(3) Uani 1 1 d D U . . .
C2_1 C 0.52042(9) 0.33388(9) 0.14646(8) 0.0207(3) Uani 1 1 d D U . . .
F1_1 F 0.47889(6) 0.36721(6) 0.09467(5) 0.0271(2) Uani 1 1 d D U . . .
F2_1 F 0.57666(6) 0.29802(6) 0.11336(6) 0.0265(2) Uani 1 1 d D U . . .
F3_1 F 0.47670(6) 0.28208(6) 0.17857(6) 0.0282(2) Uani 1 1 d D U . . .
C3_1 C 0.60786(10) 0.35659(10) 0.25487(9) 0.0270(3) Uani 1 1 d D U . . .
F4_1 F 0.61843(7) 0.39708(7) 0.31554(6) 0.0355(3) Uani 1 1 d D U . . .
F5_1 F 0.58736(8) 0.28770(6) 0.27646(6) 0.0380(3) Uani 1 1 d D U . . .
F6_1 F 0.67418(6) 0.35024(8) 0.22088(6) 0.0421(3) Uani 1 1 d D U . . .
C4_1 C 0.58074(9) 0.46168(9) 0.16418(9) 0.0235(3) Uani 1 1 d D U . . .
F7_1 F 0.61956(6) 0.50414(6) 0.21142(6) 0.0331(2) Uani 1 1 d D U . . .
F8_1 F 0.62699(6) 0.44213(6) 0.10932(6) 0.0317(2) Uani 1 1 d D U . . .
F9_1 F 0.52687(6) 0.50401(6) 0.13605(7) 0.0363(3) Uani 1 1 d D U . . .
O1_2 O 0.37717(6) 0.46775(6) 0.34135(6) 0.0177(2) Uani 1 1 d D U . . .
C1_2 C 0.38445(8) 0.54148(8) 0.35792(8) 0.0151(3) Uani 1 1 d D U . . .
C2_2 C 0.46825(9) 0.56436(9) 0.36721(9) 0.0225(3) Uani 1 1 d D U . . .
F1_2 F 0.50084(6) 0.57542(6) 0.30158(6) 0.0278(2) Uani 1 1 d D U . . .
F2_2 F 0.47602(6) 0.62806(6) 0.40592(6) 0.0335(2) Uani 1 1 d D U . . .
F3_2 F 0.50610(6) 0.51072(6) 0.40164(6) 0.0327(2) Uani 1 1 d D U . . .
C3_2 C 0.34293(9) 0.55542(9) 0.43231(9) 0.0222(3) Uani 1 1 d D U . . .
F4_2 F 0.27653(6) 0.52164(6) 0.43227(6) 0.0317(2) Uani 1 1 d D U . . .
F5_2 F 0.38240(6) 0.52726(6) 0.48827(5) 0.0330(2) Uani 1 1 d D U . . .
F6_2 F 0.33135(6) 0.62810(6) 0.44602(5) 0.0297(2) Uani 1 1 d D U . . .
C4_2 C 0.34914(9) 0.58946(9) 0.29551(8) 0.0201(3) Uani 1 1 d D U . . .
F7_2 F 0.27461(5) 0.58395(6) 0.29582(6) 0.0280(2) Uani 1 1 d D U . . .
F8_2 F 0.36646(6) 0.66209(5) 0.29983(6) 0.0281(2) Uani 1 1 d D U . . .
F9_2 F 0.37255(6) 0.56447(6) 0.22954(5) 0.0266(2) Uani 1 1 d D U . . .
O1_3 O 0.38733(7) 0.31270(6) 0.31978(6) 0.0219(2) Uani 1 1 d D U . . .
C1_3 C 0.38272(8) 0.27252(8) 0.38326(8) 0.0168(3) Uani 1 1 d D U . . .
C2_3 C 0.43208(9) 0.30579(9) 0.44608(9) 0.0237(3) Uani 1 1 d D U . . .
F1_3 F 0.39810(6) 0.36282(6) 0.47984(5) 0.0277(2) Uani 1 1 d D U . . .
F2_3 F 0.44802(8) 0.25481(6) 0.49745(7) 0.0430(3) Uani 1 1 d D U . . .
F3_3 F 0.49582(6) 0.33183(7) 0.41835(7) 0.0398(3) Uani 1 1 d D U . . .
C3_3 C 0.40886(10) 0.19096(9) 0.36505(9) 0.0237(3) Uani 1 1 d D U . . .
F4_3 F 0.37962(6) 0.16838(6) 0.30092(6) 0.0303(2) Uani 1 1 d D U . . .
F5_3 F 0.48287(6) 0.18890(6) 0.35748(7) 0.0367(3) Uani 1 1 d D U . . .
F6_3 F 0.38915(7) 0.14150(6) 0.41640(6) 0.0361(3) Uani 1 1 d D U . . .
C4_3 C 0.29979(9) 0.27136(9) 0.40862(9) 0.0220(3) Uani 1 1 d D U . . .
F7_3 F 0.25828(6) 0.23154(6) 0.36157(6) 0.0315(2) Uani 1 1 d D U . . .
F8_3 F 0.29122(7) 0.24053(6) 0.47590(6) 0.0343(3) Uani 1 1 d D U . . .
F9_3 F 0.27137(6) 0.34028(6) 0.41120(6) 0.0307(2) Uani 1 1 d D U . . .

loop_
_atom_site_aniso_label
_atom_site_aniso_U_11
_atom_site_aniso_U_22
_atom_site_aniso_U_33
_atom_site_aniso_U_23
_atom_site_aniso_U_13
_atom_site_aniso_U_12
Xe1 0.02147(6) 0.03044(6) 0.01763(5) -0.00551(4) -0.00095(4) -0.00243(4)
Al1 0.01547(19) 0.0121(2) 0.01340(19) -0.00051(15) -0.00017(15) 0.00009(16)
F1 0.0257(5) 0.0256(5) 0.0206(4) -0.0023(4) -0.0077(4) 0.0021(4)
C1 0.0202(7) 0.0274(8) 0.0149(6) -0.0022(6) 0.0006(6) -0.0022(6)
C2 0.0180(7) 0.0358(9) 0.0152(7) 0.0007(6) 0.0011(6) 0.0030(6)
F2 0.0191(5) 0.0439(6) 0.0286(5) -0.0009(4) -0.0050(4) 0.0054(4)
F3 0.0359(6) 0.0287(5) 0.0306(5) 0.0043(4) 0.0044(4) 0.0085(4)
F4 0.0376(6) 0.0294(5) 0.0278(5) -0.0032(4) 0.0010(4) -0.0087(5)
F5 0.0208(5) 0.0420(6) 0.0254(5) -0.0037(4) -0.0068(4) -0.0013(4)
F6 0.0263(5) 0.0291(5) 0.0277(5) -0.0020(4) -0.0044(4) 0.0062(4)
C3 0.0266(8) 0.0267(8) 0.0170(7) 0.0017(6) 0.0054(6) 0.0044(6)
C4 0.0270(8) 0.0270(8) 0.0155(7) -0.0021(6) 0.0032(6) -0.0038(6)
C5 0.0182(7) 0.0345(9) 0.0141(7) -0.0001(6) -0.0012(6) -0.0008(6)
C6 0.0207(7) 0.0287(8) 0.0151(6) -0.0005(6) 0.0014(6) 0.0029(6)
O1_1 0.0200(5) 0.0167(5) 0.0240(5) -0.0052(4) 0.0074(4) -0.0025(4)
C1_1 0.0175(7) 0.0151(7) 0.0178(7) -0.0015(5) 0.0023(5) -0.0002(5)
C2_1 0.0229(7) 0.0189(7) 0.0203(7) -0.0027(6) 0.0038(6) -0.0017(6)
F1_1 0.0260(5) 0.0343(6) 0.0209(5) -0.0036(4) -0.0027(4) 0.0010(4)
F2_1 0.0298(5) 0.0231(5) 0.0264(5) -0.0076(4) 0.0073(4) 0.0043(4)
F3_1 0.0348(6) 0.0205(5) 0.0292(5) -0.0068(4) 0.0088(4) -0.0107(4)
C3_1 0.0295(8) 0.0291(9) 0.0223(8) -0.0036(7) -0.0022(7) 0.0072(7)
F4_1 0.0398(6) 0.0417(6) 0.0249(5) -0.0097(5) -0.0108(5) 0.0033(5)
F5_1 0.0614(8) 0.0237(5) 0.0289(5) 0.0044(4) -0.0038(5) 0.0116(5)
F6_1 0.0247(5) 0.0657(8) 0.0359(6) -0.0034(6) -0.0024(5) 0.0181(5)
C4_1 0.0243(8) 0.0204(8) 0.0258(8) -0.0001(6) 0.0050(6) -0.0043(6)
F7_1 0.0340(6) 0.0265(5) 0.0389(6) -0.0099(5) 0.0079(5) -0.0141(4)
F8_1 0.0332(5) 0.0345(6) 0.0273(5) -0.0028(4) 0.0132(4) -0.0105(5)
F9_1 0.0373(6) 0.0248(5) 0.0468(7) 0.0145(5) 0.0005(5) 0.0008(5)
O1_2 0.0221(5) 0.0120(5) 0.0189(5) -0.0020(4) 0.0034(4) 0.0001(4)
C1_2 0.0177(7) 0.0127(6) 0.0149(6) -0.0007(5) -0.0005(5) 0.0022(5)
C2_2 0.0222(7) 0.0187(8) 0.0266(8) -0.0050(6) -0.0050(6) 0.0012(6)
F1_2 0.0223(5) 0.0273(5) 0.0338(5) -0.0035(4) 0.0054(4) -0.0051(4)
F2_2 0.0323(6) 0.0287(5) 0.0395(6) -0.0157(5) -0.0093(5) -0.0033(4)
F3_2 0.0254(5) 0.0347(6) 0.0379(6) 0.0003(5) -0.0118(4) 0.0092(4)
C3_2 0.0286(8) 0.0207(8) 0.0175(7) -0.0010(6) 0.0018(6) 0.0068(6)
F4_2 0.0295(5) 0.0361(6) 0.0293(5) -0.0032(4) 0.0131(4) -0.0009(4)
F5_2 0.0472(6) 0.0368(6) 0.0149(4) 0.0025(4) -0.0016(4) 0.0160(5)
F6_2 0.0422(6) 0.0222(5) 0.0247(5) -0.0077(4) 0.0022(4) 0.0126(4)
C4_2 0.0230(7) 0.0189(7) 0.0184(7) 0.0002(6) -0.0016(6) 0.0036(6)
F7_2 0.0207(5) 0.0324(6) 0.0309(5) 0.0001(4) -0.0071(4) 0.0071(4)
F8_2 0.0385(6) 0.0142(4) 0.0317(5) 0.0048(4) -0.0003(4) 0.0029(4)
F9_2 0.0356(5) 0.0298(5) 0.0145(4) 0.0007(4) -0.0012(4) 0.0067(4)
O1_3 0.0341(6) 0.0134(5) 0.0180(5) 0.0020(4) 0.0039(5) -0.0024(4)
C1_3 0.0220(7) 0.0119(7) 0.0164(7) 0.0007(5) -0.0008(5) -0.0007(5)
C2_3 0.0274(8) 0.0181(8) 0.0255(8) -0.0006(6) -0.0077(6) 0.0003(6)
F1_3 0.0378(6) 0.0217(5) 0.0236(5) -0.0070(4) -0.0072(4) 0.0019(4)
F2_3 0.0665(8) 0.0264(6) 0.0360(6) 0.0031(5) -0.0297(6) 0.0050(5)
F3_3 0.0241(5) 0.0424(7) 0.0529(7) -0.0126(6) -0.0046(5) -0.0079(5)
C3_3 0.0315(8) 0.0156(7) 0.0239(8) 0.0005(6) -0.0006(6) 0.0012(6)
F4_3 0.0461(6) 0.0187(5) 0.0260(5) -0.0064(4) -0.0023(4) -0.0002(4)
F5_3 0.0317(6) 0.0292(6) 0.0492(7) -0.0075(5) -0.0015(5) 0.0116(5)
F6_3 0.0624(8) 0.0134(5) 0.0325(6) 0.0063(4) 0.0020(5) 0.0016(5)
C4_3 0.0248(8) 0.0215(8) 0.0198(7) -0.0013(6) 0.0010(6) -0.0048(6)
F7_3 0.0268(5) 0.0347(6) 0.0330(5) -0.0055(5) -0.0031(4) -0.0115(4)
F8_3 0.0457(7) 0.0352(6) 0.0219(5) 0.0018(4) 0.0116(5) -0.0102(5)
F9_3 0.0252(5) 0.0278(5) 0.0392(6) -0.0055(5) 0.0006(4) 0.0056(4)

loop_
_atom_type_symbol
_atom_type_description
_atom_type_scat_dispersion_real
_atom_type_scat_dispersion_imag
_atom_type_scat_source
C C 0.0033 0.0016 'International Tables Vol C Tables 4.2.6.8 and 6.1.1.4'
O O 0.0106 0.0060 'International Tables Vol C Tables 4.2.6.8 and 6.1.1.4'
F F 0.0171 0.0103 'International Tables Vol C Tables 4.2.6.8 and 6.1.1.4'
Al Al 0.0645 0.0514 'International Tables Vol C Tables 4.2.6.8 and 6.1.1.4'
Xe Xe -0.4205 1.9578 'International Tables Vol C Tables 4.2.6.8 and 6.1.1.4'

loop_
_geom_angle_atom_site_label_1
_geom_angle_atom_site_label_2
_geom_angle_atom_site_label_3
_geom_angle
_geom_angle_site_symmetry_1
_geom_angle_site_symmetry_3
_geom_angle_publ_flag
C1 Xe1 F1 176.29(5) . . ?
F1 Al1 O1_1 108.95(6) . . ?
F1 Al1 O1_2 114.18(6) . . ?
O1_1 Al1 O1_2 108.82(6) . . ?
F1 Al1 O1_3 100.68(6) . . ?
O1_1 Al1 O1_3 115.48(6) . . ?
O1_2 Al1 O1_3 108.74(6) . . ?
Al1 F1 Xe1 123.77(5) . . ?
C2 C1 C6 121.82(16) . . ?
C2 C1 Xe1 119.53(12) . . ?
C6 C1 Xe1 118.63(12) . . ?
F2 C2 C3 120.67(16) . . ?
F2 C2 C1 120.52(16) . . ?
C3 C2 C1 118.81(15) . . ?
F3 C3 C2 120.34(16) . . ?
F3 C3 C4 119.72(16) . . ?
C2 C3 C4 119.94(16) . . ?
F4 C4 C5 119.80(15) . . ?
F4 C4 C3 119.50(16) . . ?
C5 C4 C3 120.70(16) . . ?
F5 C5 C6 119.95(16) . . ?
F5 C5 C4 120.09(15) . . ?
C6 C5 C4 119.96(15) . . ?
F6 C6 C5 120.74(14) . . ?
F6 C6 C1 120.50(15) . . ?
C5 C6 C1 118.76(15) . . ?
C1_1 O1_1 Al1 147.01(10) . . ?
O1_1 C1_1 C3_1 108.62(12) . . ?
O1_1 C1_1 C4_1 108.40(12) . . ?
C3_1 C1_1 C4_1 109.48(13) . . ?
O1_1 C1_1 C2_1 111.18(12) . . ?
C3_1 C1_1 C2_1 109.80(13) . . ?
C4_1 C1_1 C2_1 109.33(12) . . ?
F2_1 C2_1 F1_1 108.50(12) . . ?
F2_1 C2_1 F3_1 107.74(13) . . ?
F1_1 C2_1 F3_1 106.60(13) . . ?
F2_1 C2_1 C1_1 113.00(13) . . ?
F1_1 C2_1 C1_1 110.48(13) . . ?
F3_1 C2_1 C1_1 110.28(12) . . ?
F4_1 C3_1 F5_1 107.18(14) . . ?
F4_1 C3_1 F6_1 107.42(15) . . ?
F5_1 C3_1 F6_1 107.38(15) . . ?
F4_1 C3_1 C1_1 111.21(14) . . ?
F5_1 C3_1 C1_1 110.83(14) . . ?
F6_1 C3_1 C1_1 112.55(14) . . ?
F9_1 C4_1 F7_1 107.56(14) . . ?
F9_1 C4_1 F8_1 108.20(14) . . ?
F7_1 C4_1 F8_1 107.51(13) . . ?
F9_1 C4_1 C1_1 110.71(13) . . ?
F7_1 C4_1 C1_1 110.37(13) . . ?
F8_1 C4_1 C1_1 112.32(13) . . ?
C1_2 O1_2 Al1 144.44(10) . . ?
O1_2 C1_2 C4_2 109.52(12) . . ?
O1_2 C1_2 C3_2 107.48(12) . . ?
C4_2 C1_2 C3_2 110.34(12) . . ?
O1_2 C1_2 C2_2 111.67(12) . . ?
C4_2 C1_2 C2_2 108.98(12) . . ?
C3_2 C1_2 C2_2 108.84(12) . . ?
F3_2 C2_2 F1_2 107.51(13) . . ?
F3_2 C2_2 F2_2 108.13(13) . . ?
F1_2 C2_2 F2_2 107.11(13) . . ?
F3_2 C2_2 C1_2 110.63(13) . . ?
F1_2 C2_2 C1_2 111.16(13) . . ?
F2_2 C2_2 C1_2 112.11(13) . . ?
F4_2 C3_2 F5_2 107.63(14) . . ?
F4_2 C3_2 F6_2 107.47(13) . . ?
F5_2 C3_2 F6_2 107.83(13) . . ?
F4_2 C3_2 C1_2 110.66(13) . . ?
F5_2 C3_2 C1_2 110.14(13) . . ?
F6_2 C3_2 C1_2 112.92(13) . . ?
F8_2 C4_2 F7_2 107.63(13) . . ?
F8_2 C4_2 F9_2 107.57(13) . . ?
F7_2 C4_2 F9_2 106.91(13) . . ?
F8_2 C4_2 C1_2 113.42(13) . . ?
F7_2 C4_2 C1_2 111.26(13) . . ?
F9_2 C4_2 C1_2 109.77(12) . . ?
C1_3 O1_3 Al1 147.35(10) . . ?
O1_3 C1_3 C4_3 108.39(13) . . ?
O1_3 C1_3 C2_3 112.54(12) . . ?
C4_3 C1_3 C2_3 109.32(13) . . ?
O1_3 C1_3 C3_3 107.10(12) . . ?
C4_3 C1_3 C3_3 109.64(12) . . ?
C2_3 C1_3 C3_3 109.80(13) . . ?
F3_3 C2_3 F2_3 108.55(14) . . ?
F3_3 C2_3 F1_3 107.36(14) . . ?
F2_3 C2_3 F1_3 107.32(14) . . ?
F3_3 C2_3 C1_3 110.09(14) . . ?
F2_3 C2_3 C1_3 111.84(13) . . ?
F1_3 C2_3 C1_3 111.51(13) . . ?
F6_3 C3_3 F5_3 108.52(14) . . ?
F6_3 C3_3 F4_3 107.72(14) . . ?
F5_3 C3_3 F4_3 106.96(14) . . ?
F6_3 C3_3 C1_3 112.95(13) . . ?
F5_3 C3_3 C1_3 110.19(13) . . ?
F4_3 C3_3 C1_3 110.28(13) . . ?
F9_3 C4_3 F7_3 107.49(14) . . ?
F9_3 C4_3 F8_3 107.56(13) . . ?
F7_3 C4_3 F8_3 107.31(13) . . ?
F9_3 C4_3 C1_3 111.31(13) . . ?
F7_3 C4_3 C1_3 110.48(13) . . ?
F8_3 C4_3 C1_3 112.47(14) . . ?

loop_
_geom_bond_atom_site_label_1
_geom_bond_atom_site_label_2
_geom_bond_distance
_geom_bond_site_symmetry_2
_geom_bond_publ_flag
Xe1 C1 2.0909(17) . ?
Xe1 F1 2.5953(11) . ?
Al1 F1 1.6991(10) . ?
Al1 O1_1 1.7123(12) . ?
Al1 O1_2 1.7154(11) . ?
Al1 O1_3 1.7182(12) . ?
C1 C2 1.382(2) . ?
C1 C6 1.386(2) . ?
C2 F2 1.3292(18) . ?
C2 C3 1.381(3) . ?
F3 C3 1.328(2) . ?
F4 C4 1.323(2) . ?
F5 C5 1.3277(18) . ?
F6 C6 1.3300(19) . ?
C3 C4 1.383(2) . ?
C4 C5 1.383(2) . ?
C5 C6 1.380(2) . ?
O1_1 C1_1 1.3533(18) . ?
C1_1 C3_1 1.547(2) . ?
C1_1 C4_1 1.554(2) . ?
C1_1 C2_1 1.554(2) . ?
C2_1 F2_1 1.3317(18) . ?
C2_1 F1_1 1.3330(19) . ?
C2_1 F3_1 1.3396(18) . ?
C3_1 F4_1 1.325(2) . ?
C3_1 F5_1 1.337(2) . ?
C3_1 F6_1 1.339(2) . ?
C4_1 F9_1 1.323(2) . ?
C4_1 F7_1 1.3340(19) . ?
C4_1 F8_1 1.3363(19) . ?
O1_2 C1_2 1.3514(18) . ?
C1_2 C4_2 1.548(2) . ?
C1_2 C3_2 1.555(2) . ?
C1_2 C2_2 1.560(2) . ?
C2_2 F3_2 1.3243(19) . ?
C2_2 F1_2 1.335(2) . ?
C2_2 F2_2 1.3387(18) . ?
C3_2 F4_2 1.329(2) . ?
C3_2 F5_2 1.3303(18) . ?
C3_2 F6_2 1.3323(19) . ?
C4_2 F8_2 1.3305(19) . ?
C4_2 F7_2 1.3344(18) . ?
C4_2 F9_2 1.3391(18) . ?
O1_3 C1_3 1.3540(18) . ?
C1_3 C4_3 1.550(2) . ?
C1_3 C2_3 1.554(2) . ?
C1_3 C3_3 1.559(2) . ?
C2_3 F3_3 1.327(2) . ?
C2_3 F2_3 1.3284(19) . ?
C2_3 F1_3 1.3301(19) . ?
C3_3 F6_3 1.3261(19) . ?
C3_3 F5_3 1.329(2) . ?
C3_3 F4_3 1.3329(19) . ?
C4_3 F9_3 1.328(2) . ?
C4_3 F7_3 1.3318(19) . ?
C4_3 F8_3 1.3423(19) . ?
